data_7231627
loop_
_publ_author_name
'Novikova, Daria S.'
'Grigoreva, Tatyana A.'
'Zolotarev, Andrey A.'
'Garabadzhiu, Alexander V.'
'Tribulovich, Vyacheslav G.'

_publ_section_title
;
 Advanced palladium free approach to the synthesis of substituted alkene
 oxindoles via aluminum-promoted Knoevenagel reaction
;
_journal_issue 60
_journal_name_full 'RSC Advances'
_journal_page_first 34543
_journal_paper_doi 10.1039/C8RA07576J
_journal_volume 8
_journal_year 2018
_chemical_formula_moiety 'C30 H22 Cl0.76 N O3'
_chemical_formula_sum 'C30 H22 Cl0.75 N O3'
_chemical_formula_weight 471.25
_space_group_crystal_system triclinic
_space_group_IT_number 2
_space_group_name_Hall '-P 1'
_space_group_name_H-M_alt 'P -1'
_symmetry_space_group_name_Hall '-P 1'
_symmetry_space_group_name_H-M 'P -1'
_atom_sites_solution_hydrogens geom
_atom_sites_solution_primary dual
_audit_creation_date 2017-11-14
_audit_creation_method
;
Olex2 1.2
(compiled 2017.08.10 svn.r3458 for OlexSys, GUI svn.r5381)
;
_audit_update_record
;
2017-11-14 deposited with the CCDC.
2018-10-02 downloaded from the CCDC.
;
_cell_angle_alpha 69.018(7)
_cell_angle_beta 85.368(6)
_cell_angle_gamma 85.951(6)
_cell_formula_units_Z 2
_cell_length_a 10.2260(7)
_cell_length_b 10.6156(8)
_cell_length_c 11.7663(8)
_cell_measurement_reflns_used 5824
_cell_measurement_temperature 100(2)
_cell_measurement_theta_max 30.7050
_cell_measurement_theta_min 2.9250
_cell_volume 1187.51(16)
_computing_cell_refinement
;
CrysAlisPro, Agilent Technologies,
Version 1.171.36.32 (release 02-08-2013 CrysAlis171 .NET)
(compiled Aug  2 2013,16:46:58)
;
_computing_data_collection
;
CrysAlisPro, Agilent Technologies,
Version 1.171.36.32 (release 02-08-2013 CrysAlis171 .NET)
(compiled Aug  2 2013,16:46:58)
;
_computing_data_reduction
;
CrysAlisPro, Agilent Technologies,
Version 1.171.36.32 (release 02-08-2013 CrysAlis171 .NET)
(compiled Aug  2 2013,16:46:58)
;
_computing_molecular_graphics 'Olex2 (Dolomanov et al., 2009)'
_computing_publication_material 'Olex2 (Dolomanov et al., 2009)'
_computing_structure_refinement 'ShelXL (Sheldrick, 2015)'
_computing_structure_solution 'ShelXT (Sheldrick, 2015)'
_diffrn_ambient_temperature 100(2)
_diffrn_detector_area_resol_mean 16.2096
_diffrn_measured_fraction_theta_full 0.999
_diffrn_measured_fraction_theta_max 0.999
_diffrn_measurement_details
;
#__ type_ start__ end____ width___ exp.time_
  1 omega  -36.00   44.00   1.0000   30.0000
omega____ theta____ kappa____ phi______ frames
    -      -22.5803   57.0000  120.0000 80

#__ type_ start__ end____ width___ exp.time_
  2 omega  -84.00  -43.00   1.0000   30.0000
omega____ theta____ kappa____ phi______ frames
    -      -22.5803  131.0000  -45.0000 41

#__ type_ start__ end____ width___ exp.time_
  3 omega  -87.00  -17.00   1.0000   30.0000
omega____ theta____ kappa____ phi______ frames
    -      -22.5803  139.0000  129.0000 70

#__ type_ start__ end____ width___ exp.time_
  4 omega  -87.00   -3.00   1.0000   30.0000
omega____ theta____ kappa____ phi______ frames
    -      -22.5803  -57.0000 -120.0000 84

#__ type_ start__ end____ width___ exp.time_
  5 omega  -90.00   19.00   1.0000   30.0000
omega____ theta____ kappa____ phi______ frames
    -      -22.5803  -19.0000  -60.0000 109

#__ type_ start__ end____ width___ exp.time_
  6 omega  -36.00   45.00   1.0000   30.0000
omega____ theta____ kappa____ phi______ frames
    -      -22.5803   38.0000  -60.0000 81

#__ type_ start__ end____ width___ exp.time_
  7 omega  -61.00   48.00   1.0000   30.0000
omega____ theta____ kappa____ phi______ frames
    -      -22.5803   19.0000   60.0000 109

#__ type_ start__ end____ width___ exp.time_
  8 omega  -63.00   -4.00   1.0000   30.0000
omega____ theta____ kappa____ phi______ frames
    -      -22.5803  -77.0000   60.0000 59

#__ type_ start__ end____ width___ exp.time_
  9 omega  -79.00    7.00   1.0000   30.0000
omega____ theta____ kappa____ phi______ frames
    -      -22.5803  -77.0000  150.0000 86

#__ type_ start__ end____ width___ exp.time_
 10 omega   -6.00   44.00   1.0000   30.0000
omega____ theta____ kappa____ phi______ frames
    -       23.5178   77.0000    0.0000 50
;
_diffrn_measurement_device_type 'Xcalibur, Eos'
_diffrn_measurement_method '\w scans'
_diffrn_orient_matrix_UB_11 -0.0023686000
_diffrn_orient_matrix_UB_12 0.0620535000
_diffrn_orient_matrix_UB_13 0.0102351000
_diffrn_orient_matrix_UB_21 0.0057722000
_diffrn_orient_matrix_UB_22 0.0355568000
_diffrn_orient_matrix_UB_23 -0.0638378000
_diffrn_orient_matrix_UB_31 -0.0693798000
_diffrn_orient_matrix_UB_32 0.0040613000
_diffrn_orient_matrix_UB_33 -0.0017921000
_diffrn_radiation_monochromator graphite
_diffrn_radiation_type MoK\a
_diffrn_radiation_wavelength 0.71073
_diffrn_reflns_av_R_equivalents 0.0260
_diffrn_reflns_av_unetI/netI 0.0239
_diffrn_reflns_Laue_measured_fraction_full 0.999
_diffrn_reflns_Laue_measured_fraction_max 0.999
_diffrn_reflns_limit_h_max 13
_diffrn_reflns_limit_h_min -13
_diffrn_reflns_limit_k_max 13
_diffrn_reflns_limit_k_min -13
_diffrn_reflns_limit_l_max 15
_diffrn_reflns_limit_l_min -15
_diffrn_reflns_number 17805
_diffrn_reflns_point_group_measured_fraction_full 0.999
_diffrn_reflns_point_group_measured_fraction_max 0.999
_diffrn_reflns_theta_full 25.242
_diffrn_reflns_theta_max 26.999
_diffrn_reflns_theta_min 2.804
_diffrn_source 'Enhance (Mo) X-ray Source'
_exptl_absorpt_coefficient_mu 0.166
_exptl_absorpt_correction_T_max 1.00000
_exptl_absorpt_correction_T_min 0.96959
_exptl_absorpt_correction_type multi-scan
_exptl_absorpt_process_details
;
CrysAlisPro, Agilent Technologies,
Version 1.171.36.32 (release 02-08-2013 CrysAlis171 .NET)
(compiled Aug  2 2013,16:46:58)
Empirical absorption correction using spherical harmonics,
 implemented in SCALE3 ABSPACK scaling algorithm.
;
_exptl_crystal_density_diffrn 1.318
_exptl_crystal_description prism
_exptl_crystal_F_000 492
_exptl_crystal_size_max 0.22
_exptl_crystal_size_mid 0.18
_exptl_crystal_size_min 0.12
_refine_diff_density_max 0.562
_refine_diff_density_min -0.605
_refine_diff_density_rms 0.046
_refine_ls_extinction_method none
_refine_ls_goodness_of_fit_ref 1.019
_refine_ls_hydrogen_treatment constr
_refine_ls_matrix_type full
_refine_ls_number_parameters 318
_refine_ls_number_reflns 5168
_refine_ls_number_restraints 0
_refine_ls_restrained_S_all 1.019
_refine_ls_R_factor_all 0.0553
_refine_ls_R_factor_gt 0.0470
_refine_ls_shift/su_max 0.000
_refine_ls_shift/su_mean 0.000
_refine_ls_structure_factor_coef Fsqd
_refine_ls_weighting_details 'w=1/[\s^2^(Fo^2^)+(0.0494P)^2^+0.8321P] where P=(Fo^2^+2Fc^2^)/3'
_refine_ls_weighting_scheme calc
_refine_ls_wR_factor_gt 0.1133
_refine_ls_wR_factor_ref 0.1196
_reflns_Friedel_coverage 0.000
_reflns_number_gt 4448
_reflns_number_total 5168
_reflns_threshold_expression 'I > 2\s(I)'
_cod_data_source_file c8ra07576j2.cif
_cod_data_source_block 0nds11
_cod_original_cell_volume 1187.51(15)
_cod_database_code 7231627
_shelx_shelxl_version_number 2017/1
_chemical_oxdiff_formula 'C30 H22 Cl0.75 N O3'
_shelx_space_group_comment
;
The symmetry employed for this shelxl refinement is uniquely defined
by the following loop, which should always be used as a source of
symmetry information in preference to the above space-group names.
They are only intended as comments.
;
_reflns_odcompleteness_completeness 99.90
_reflns_odcompleteness_iscentric 1
_reflns_odcompleteness_theta 28.51
_olex2_refinement_description
;
1. Fixed Uiso
 At 1.2 times of:
  All C(H) groups, All C(H,H) groups
 At 1.5 times of:
  All C(H,H,H) groups
2.a Secondary CH2 refined with riding coordinates:
 C22(H22A,H22B)
2.b Aromatic/amide H refined with riding coordinates:
 C4(H4), C5(H5), C6(H6), C7(H7), C11(H11), C12(H12), C14(H14), C15(H15),
 C17(H17), C18(H18), C19(H19), C20(H20), C21(H21), C24(H24), C25(H25), C26(H26),
  C28(H28)
2.c Idealised Me refined as rotating group:
 C30(H30A,H30B,H30C)
;
_olex2_submission_special_instructions 'No special instructions were received'

loop_
_space_group_symop_operation_xyz
'x, y, z'
'-x, -y, -z'

loop_
_atom_site_label
_atom_site_type_symbol
_atom_site_fract_x
_atom_site_fract_y
_atom_site_fract_z
_atom_site_U_iso_or_equiv
_atom_site_adp_type
_atom_site_occupancy
_atom_site_site_symmetry_order
_atom_site_calc_flag
_atom_site_refinement_flags_posn
C1 C 0.19218(16) 0.12635(16) 0.51945(15) 0.0249(3) Uani 1 1 d .
C2 C 0.32319(16) 0.15368(16) 0.55690(15) 0.0239(3) Uani 1 1 d .
C3 C 0.37261(16) 0.27174(16) 0.45466(15) 0.0242(3) Uani 1 1 d .
C4 C 0.48077(17) 0.35155(17) 0.43468(17) 0.0317(4) Uani 1 1 d .
H4 H 0.540101 0.334754 0.494852 0.038 Uiso 1 1 calc R
C5 C 0.49869(19) 0.45666(19) 0.32346(19) 0.0394(4) Uani 1 1 d .
H5 H 0.570501 0.510401 0.309735 0.047 Uiso 1 1 calc R
C6 C 0.41112(19) 0.48272(19) 0.23251(18) 0.0370(4) Uani 1 1 d .
H6 H 0.426932 0.551692 0.158009 0.044 Uiso 1 1 calc R
C7 C 0.30009(17) 0.40736(17) 0.25098(16) 0.0296(4) Uani 1 1 d .
H7 H 0.240478 0.425514 0.190842 0.036 Uiso 1 1 calc R
C8 C 0.28224(15) 0.30437(16) 0.36257(15) 0.0242(3) Uani 1 1 d .
C9 C 0.38160(16) 0.07446(16) 0.65920(15) 0.0245(3) Uani 1 1 d .
C10 C 0.51717(16) 0.10067(16) 0.68276(14) 0.0247(3) Uani 1 1 d .
C11 C 0.62842(17) 0.07649(18) 0.61588(16) 0.0304(4) Uani 1 1 d .
H11 H 0.619627 0.041544 0.554970 0.037 Uiso 1 1 calc R
C12 C 0.75286(18) 0.1040(2) 0.63903(16) 0.0342(4) Uani 1 1 d .
H12 H 0.827207 0.086273 0.595234 0.041 Uiso 1 1 calc R
C13 C 0.76344(18) 0.1587(2) 0.72933(16) 0.0354(4) Uani 1 1 d .
C14 C 0.65457(19) 0.1818(2) 0.79777(17) 0.0374(4) Uani 1 1 d .
H14 H 0.663426 0.217346 0.858262 0.045 Uiso 1 1 calc R
C15 C 0.53221(18) 0.15142(19) 0.77524(16) 0.0317(4) Uani 1 1 d .
H15 H 0.458810 0.164940 0.822277 0.038 Uiso 1 1 calc R
C16 C 0.31852(17) -0.04137(17) 0.75760(15) 0.0273(4) Uani 1 1 d .
C17 C 0.3795(2) -0.17049(19) 0.79101(17) 0.0375(4) Uani 1 1 d .
H17 H 0.459193 -0.184072 0.752153 0.045 Uiso 1 1 calc R
C18 C 0.3212(2) -0.2789(2) 0.88233(19) 0.0457(5) Uani 1 1 d .
H18 H 0.360807 -0.365056 0.902045 0.055 Uiso 1 1 calc R
C19 C 0.2055(2) -0.2596(2) 0.94361(17) 0.0425(5) Uani 1 1 d .
H19 H 0.167567 -0.332083 1.005178 0.051 Uiso 1 1 calc R
C20 C 0.1459(2) -0.1317(2) 0.91303(17) 0.0420(5) Uani 1 1 d .
H20 H 0.068306 -0.118069 0.954870 0.050 Uiso 1 1 calc R
C21 C 0.20144(19) -0.02333(19) 0.82016(16) 0.0350(4) Uani 1 1 d .
H21 H 0.159973 0.062043 0.799590 0.042 Uiso 1 1 calc R
C22 C 0.06176(15) 0.22856(16) 0.33343(14) 0.0243(3) Uani 1 1 d .
H22A H 0.010521 0.149285 0.372649 0.029 Uiso 1 1 calc R
H22B H 0.089960 0.231039 0.251968 0.029 Uiso 1 1 calc R
C23 C -0.02417(15) 0.35441(16) 0.32446(14) 0.0226(3) Uani 1 1 d .
C24 C -0.06758(16) 0.38206(18) 0.42930(14) 0.0286(4) Uani 1 1 d .
H24 H -0.042782 0.323292 0.505117 0.034 Uiso 1 1 calc R
C25 C -0.14735(17) 0.49620(19) 0.42180(15) 0.0303(4) Uani 1 1 d .
H25 H -0.175861 0.512839 0.492401 0.036 Uiso 1 1 calc R
C26 C -0.18443(16) 0.58526(17) 0.30923(15) 0.0265(3) Uani 1 1 d .
H26 H -0.236903 0.662145 0.303881 0.032 Uiso 1 1 calc R
C27 C -0.14216(15) 0.55827(16) 0.20403(14) 0.0233(3) Uani 1 1 d .
C28 C -0.06213(14) 0.44329(16) 0.21201(14) 0.0219(3) Uani 1 1 d .
H28 H -0.034156 0.426247 0.141486 0.026 Uiso 1 1 calc R
C29 C -0.18012(17) 0.64760(18) 0.08051(16) 0.0321(4) Uani 1 1 d .
C30 C -0.2906(4) 0.8481(4) -0.0368(2) 0.1234(19) Uani 1 1 d .
H30A H -0.213237 0.872394 -0.090362 0.185 Uiso 1 1 calc GR
H30B H -0.333963 0.927866 -0.028613 0.185 Uiso 1 1 calc GR
H30C H -0.348871 0.804931 -0.069953 0.185 Uiso 1 1 calc GR
Cl1 Cl 0.91317(5) 0.20680(7) 0.75839(5) 0.0327(2) Uani 0.757(2) 1 d .
N1 N 0.17735(13) 0.21758(13) 0.40253(12) 0.0243(3) Uani 1 1 d .
O1 O 0.11404(13) 0.04108(13) 0.57569(11) 0.0348(3) Uani 1 1 d .
O2 O -0.14859(14) 0.62674(15) -0.01247(11) 0.0432(4) Uani 1 1 d .
O3 O -0.2537(2) 0.75563(18) 0.08246(13) 0.0779(7) Uani 1 1 d .

loop_
_atom_site_aniso_label
_atom_site_aniso_U_11
_atom_site_aniso_U_22
_atom_site_aniso_U_33
_atom_site_aniso_U_23
_atom_site_aniso_U_13
_atom_site_aniso_U_12
C1 0.0274(8) 0.0231(8) 0.0242(8) -0.0073(6) -0.0085(6) 0.0006(6)
C2 0.0256(8) 0.0210(7) 0.0273(8) -0.0105(6) -0.0071(6) 0.0010(6)
C3 0.0251(8) 0.0206(7) 0.0272(8) -0.0087(6) -0.0061(6) 0.0031(6)
C4 0.0282(8) 0.0279(9) 0.0388(10) -0.0099(7) -0.0096(7) -0.0013(7)
C5 0.0324(10) 0.0330(10) 0.0482(11) -0.0065(8) -0.0059(8) -0.0106(8)
C6 0.0367(10) 0.0301(9) 0.0355(10) -0.0002(8) -0.0022(8) -0.0059(8)
C7 0.0287(8) 0.0270(8) 0.0290(9) -0.0044(7) -0.0056(7) 0.0012(7)
C8 0.0230(7) 0.0217(8) 0.0279(8) -0.0091(6) -0.0037(6) 0.0024(6)
C9 0.0289(8) 0.0220(8) 0.0265(8) -0.0128(6) -0.0085(6) 0.0044(6)
C10 0.0286(8) 0.0210(8) 0.0254(8) -0.0083(6) -0.0103(6) 0.0045(6)
C11 0.0333(9) 0.0322(9) 0.0292(9) -0.0147(7) -0.0073(7) 0.0036(7)
C12 0.0292(9) 0.0414(10) 0.0294(9) -0.0100(8) -0.0032(7) 0.0037(7)
C13 0.0318(9) 0.0434(11) 0.0283(9) -0.0065(8) -0.0134(7) -0.0049(8)
C14 0.0378(10) 0.0481(11) 0.0332(9) -0.0207(9) -0.0129(8) -0.0009(8)
C15 0.0310(9) 0.0383(10) 0.0313(9) -0.0183(8) -0.0095(7) 0.0043(7)
C16 0.0342(9) 0.0263(8) 0.0231(8) -0.0086(6) -0.0131(7) -0.0001(7)
C17 0.0489(11) 0.0289(9) 0.0332(10) -0.0091(8) -0.0078(8) 0.0035(8)
C18 0.0706(15) 0.0274(10) 0.0364(10) -0.0063(8) -0.0117(10) -0.0008(9)
C19 0.0619(13) 0.0382(11) 0.0249(9) -0.0031(8) -0.0129(9) -0.0167(9)
C20 0.0415(11) 0.0521(12) 0.0280(9) -0.0073(9) -0.0062(8) -0.0067(9)
C21 0.0379(10) 0.0344(10) 0.0298(9) -0.0069(8) -0.0098(7) 0.0016(8)
C22 0.0254(8) 0.0241(8) 0.0221(7) -0.0054(6) -0.0079(6) 0.0009(6)
C23 0.0197(7) 0.0253(8) 0.0227(8) -0.0075(6) -0.0046(6) -0.0025(6)
C24 0.0287(8) 0.0374(9) 0.0183(7) -0.0075(7) -0.0065(6) -0.0003(7)
C25 0.0281(8) 0.0425(10) 0.0250(8) -0.0180(7) -0.0020(6) 0.0000(7)
C26 0.0230(8) 0.0285(8) 0.0306(8) -0.0138(7) -0.0009(6) -0.0001(6)
C27 0.0207(7) 0.0246(8) 0.0224(8) -0.0057(6) -0.0008(6) -0.0017(6)
C28 0.0190(7) 0.0262(8) 0.0206(7) -0.0082(6) -0.0020(6) -0.0008(6)
C29 0.0313(9) 0.0325(9) 0.0251(8) -0.0039(7) 0.0029(7) 0.0092(7)
C30 0.173(4) 0.107(3) 0.0355(13) 0.0150(15) 0.0127(18) 0.112(3)
Cl1 0.0216(3) 0.0550(4) 0.0238(3) -0.0155(2) -0.00413(19) -0.0044(2)
N1 0.0233(7) 0.0230(7) 0.0241(7) -0.0044(5) -0.0072(5) 0.0000(5)
O1 0.0378(7) 0.0339(7) 0.0273(6) -0.0001(5) -0.0114(5) -0.0124(5)
O2 0.0491(8) 0.0497(8) 0.0223(6) -0.0062(6) -0.0046(6) 0.0219(7)
O3 0.1148(16) 0.0632(11) 0.0277(8) 0.0029(7) 0.0069(8) 0.0634(11)

loop_
_atom_type_symbol
_atom_type_description
_atom_type_scat_dispersion_real
_atom_type_scat_dispersion_imag
_atom_type_scat_source
C C 0.0033 0.0016 'International Tables Vol C Tables 4.2.6.8 and 6.1.1.4'
H H 0.0000 0.0000 'International Tables Vol C Tables 4.2.6.8 and 6.1.1.4'
Cl Cl 0.1484 0.1585 'International Tables Vol C Tables 4.2.6.8 and 6.1.1.4'
N N 0.0061 0.0033 'International Tables Vol C Tables 4.2.6.8 and 6.1.1.4'
O O 0.0106 0.0060 'International Tables Vol C Tables 4.2.6.8 and 6.1.1.4'

loop_
_geom_angle_atom_site_label_1
_geom_angle_atom_site_label_2
_geom_angle_atom_site_label_3
_geom_angle
N1 C1 C2 106.12(13)
O1 C1 C2 129.33(14)
O1 C1 N1 124.53(14)
C3 C2 C1 105.48(13)
C9 C2 C1 124.38(15)
C9 C2 C3 129.90(15)
C4 C3 C2 134.49(15)
C4 C3 C8 118.48(15)
C8 C3 C2 107.02(14)
C3 C4 H4 120.5
C5 C4 C3 119.07(16)
C5 C4 H4 120.5
C4 C5 H5 119.4
C6 C5 C4 121.13(17)
C6 C5 H5 119.4
C5 C6 H6 119.4
C5 C6 C7 121.16(17)
C7 C6 H6 119.4
C6 C7 H7 121.4
C8 C7 C6 117.18(16)
C8 C7 H7 121.4
C7 C8 C3 122.87(15)
C7 C8 N1 127.34(15)
N1 C8 C3 109.79(14)
C2 C9 C10 120.88(15)
C2 C9 C16 124.35(15)
C16 C9 C10 114.76(13)
C11 C10 C9 122.40(14)
C11 C10 C15 118.88(15)
C15 C10 C9 118.72(15)
C10 C11 H11 119.6
C10 C11 C12 120.86(16)
C12 C11 H11 119.6
C11 C12 H12 120.7
C11 C12 C13 118.56(17)
C13 C12 H12 120.7
C12 C13 Cl1 122.06(15)
C14 C13 C12 121.49(17)
C14 C13 Cl1 116.42(14)
C13 C14 H14 120.4
C13 C14 C15 119.17(17)
C15 C14 H14 120.4
C10 C15 H15 119.5
C14 C15 C10 120.99(17)
C14 C15 H15 119.5
C17 C16 C9 119.90(16)
C21 C16 C9 121.52(15)
C21 C16 C17 118.55(17)
C16 C17 H17 119.9
C18 C17 C16 120.3(2)
C18 C17 H17 119.9
C17 C18 H18 119.7
C19 C18 C17 120.55(19)
C19 C18 H18 119.7
C18 C19 H19 120.2
C18 C19 C20 119.59(18)
C20 C19 H19 120.2
C19 C20 H20 119.8
C19 C20 C21 120.4(2)
C21 C20 H20 119.8
C16 C21 H21 119.7
C20 C21 C16 120.63(18)
C20 C21 H21 119.7
H22A C22 H22B 107.9
C23 C22 H22A 109.2
C23 C22 H22B 109.2
N1 C22 H22A 109.2
N1 C22 H22B 109.2
N1 C22 C23 112.06(13)
C24 C23 C22 120.70(14)
C28 C23 C22 120.56(14)
C28 C23 C24 118.74(15)
C23 C24 H24 119.5
C25 C24 C23 120.97(15)
C25 C24 H24 119.5
C24 C25 H25 119.9
C26 C25 C24 120.16(15)
C26 C25 H25 119.9
C25 C26 H26 120.3
C25 C26 C27 119.35(15)
C27 C26 H26 120.3
C26 C27 C28 120.31(14)
C26 C27 C29 122.38(15)
C28 C27 C29 117.31(14)
C23 C28 C27 120.49(14)
C23 C28 H28 119.8
C27 C28 H28 119.8
O2 C29 C27 124.72(16)
O2 C29 O3 122.66(16)
O3 C29 C27 112.63(15)
H30A C30 H30B 109.5
H30A C30 H30C 109.5
H30B C30 H30C 109.5
O3 C30 H30A 109.5
O3 C30 H30B 109.5
O3 C30 H30C 109.5
C1 N1 C8 111.46(13)
C1 N1 C22 123.98(13)
C8 N1 C22 124.40(13)
C29 O3 C30 114.69(18)

loop_
_geom_bond_atom_site_label_1
_geom_bond_atom_site_label_2
_geom_bond_distance
C1 C2 1.521(2)
C1 N1 1.383(2)
C1 O1 1.218(2)
C2 C3 1.478(2)
C2 C9 1.354(2)
C3 C4 1.394(2)
C3 C8 1.413(2)
C4 H4 0.9300
C4 C5 1.391(3)
C5 H5 0.9300
C5 C6 1.390(3)
C6 H6 0.9300
C6 C7 1.393(3)
C7 H7 0.9300
C7 C8 1.383(2)
C8 N1 1.403(2)
C9 C10 1.499(2)
C9 C16 1.497(2)
C10 C11 1.392(2)
C10 C15 1.399(2)
C11 H11 0.9300
C11 C12 1.394(3)
C12 H12 0.9300
C12 C13 1.395(3)
C13 C14 1.381(3)
C13 Cl1 1.7443(18)
C14 H14 0.9300
C14 C15 1.383(3)
C15 H15 0.9300
C16 C17 1.398(2)
C16 C21 1.392(3)
C17 H17 0.9300
C17 C18 1.394(3)
C18 H18 0.9300
C18 C19 1.377(3)
C19 H19 0.9300
C19 C20 1.383(3)
C20 H20 0.9300
C20 C21 1.390(3)
C21 H21 0.9300
C22 H22A 0.9700
C22 H22B 0.9700
C22 C23 1.522(2)
C22 N1 1.4628(19)
C23 C24 1.399(2)
C23 C28 1.389(2)
C24 H24 0.9300
C24 C25 1.392(2)
C25 H25 0.9300
C25 C26 1.388(2)
C26 H26 0.9300
C26 C27 1.397(2)
C27 C28 1.399(2)
C27 C29 1.488(2)
C28 H28 0.9300
C29 O2 1.207(2)
C29 O3 1.333(2)
C30 H30A 0.9600
C30 H30B 0.9600
C30 H30C 0.9600
C30 O3 1.456(3)
